data_7205434
loop_
_publ_author_name
'Sun, Di'
'Wei, Zhan-Hua'
'Yang, Cheng-Feng'
'Wang, Dan-Feng'
'Zhang, Na'
'Huang, Rong-Bin'
'Zheng, Lan-Sun'

_publ_section_title
;
 pH-Dependent Ag(i) coordination architectures constructed from
 4-cyanopyridine and phthalic acid: from discrete structure to 2D sheet
;
_journal_issue 5
_journal_name_full CrystEngComm
_journal_page_first 1591
_journal_paper_doi 10.1039/c0ce00539h
_journal_volume 13
_journal_year 2011
_chemical_formula_moiety 'C56 H36 Ag4 N8 O16 '
_chemical_formula_sum 'C56 H36 Ag4 N8 O16'
_chemical_formula_weight 1508.41
_chemical_name_systematic
;
?
;
_space_group_IT_number 2
_symmetry_cell_setting triclinic
_symmetry_space_group_name_Hall '-P 1'
_symmetry_space_group_name_H-M 'P -1'
_atom_sites_solution_hydrogens geom
_atom_sites_solution_primary direct
_atom_sites_solution_secondary difmap
_audit_creation_method SHELXL-97
_cell_angle_alpha 108.39(3)
_cell_angle_beta 99.67(3)
_cell_angle_gamma 95.65(3)
_cell_formula_units_Z 1
_cell_length_a 7.8033(16)
_cell_length_b 12.222(2)
_cell_length_c 14.569(3)
_cell_measurement_reflns_used 7489
_cell_measurement_temperature 173(2)
_cell_measurement_theta_max 55.05
_cell_measurement_theta_min 6.03
_cell_volume 1282.6(5)
_computing_cell_refinement RAPID-AUTO
_computing_data_collection 'RAPID-AUTO (Rigaku Corporation, 1998)'
_computing_data_reduction 'CrystalStructure (Rigaku/MSC and Rigaku Corporation, 2002)'
_computing_molecular_graphics 'SHELXL-97 (Sheldrick, 1997)'
_computing_publication_material 'SHELXL-97 (Sheldrick, 1997)'
_computing_structure_refinement 'SHELXL-97 (Sheldrick, 1997)'
_computing_structure_solution 'SHELXS-97 (Sheldrick, 1997)'
_diffrn_ambient_temperature 173(2)
_diffrn_measured_fraction_theta_full 0.982
_diffrn_measured_fraction_theta_max 0.982
_diffrn_measurement_device_type 'Rigaku RAXIS-RAPID'
_diffrn_measurement_method '\w scan'
_diffrn_radiation_monochromator graphite
_diffrn_radiation_source 'fine-focus sealed tube'
_diffrn_radiation_type MoK\a
_diffrn_radiation_wavelength 0.71073
_diffrn_reflns_av_R_equivalents 0.0784
_diffrn_reflns_av_sigmaI/netI 0.0995
_diffrn_reflns_limit_h_max 9
_diffrn_reflns_limit_h_min -9
_diffrn_reflns_limit_k_max 14
_diffrn_reflns_limit_k_min -14
_diffrn_reflns_limit_l_max 17
_diffrn_reflns_limit_l_min -17
_diffrn_reflns_number 9684
_diffrn_reflns_theta_full 25.00
_diffrn_reflns_theta_max 25.00
_diffrn_reflns_theta_min 3.01
_exptl_absorpt_coefficient_mu 1.589
_exptl_absorpt_correction_T_max 0.8834
_exptl_absorpt_correction_T_min 0.8573
_exptl_absorpt_correction_type multi-scan
_exptl_absorpt_process_details 'ABSCOR (Higashi, 1995)'
_exptl_crystal_colour colorless
_exptl_crystal_density_diffrn 1.953
_exptl_crystal_density_method 'not measured'
_exptl_crystal_description needle
_exptl_crystal_F_000 744
_exptl_crystal_size_max 0.10
_exptl_crystal_size_mid 0.09
_exptl_crystal_size_min 0.08
_refine_diff_density_max 3.207
_refine_diff_density_min -1.983
_refine_diff_density_rms 0.237
_refine_ls_extinction_coef 0.008(2)
_refine_ls_extinction_expression Fc^*^=kFc[1+0.001xFc^2^\l^3^/sin(2\q)]^-1/4^
_refine_ls_extinction_method SHELXL
_refine_ls_goodness_of_fit_ref 1.035
_refine_ls_hydrogen_treatment constr
_refine_ls_matrix_type full
_refine_ls_number_parameters 380
_refine_ls_number_reflns 4436
_refine_ls_number_restraints 0
_refine_ls_restrained_S_all 1.035
_refine_ls_R_factor_all 0.1087
_refine_ls_R_factor_gt 0.0885
_refine_ls_shift/su_max 0.000
_refine_ls_shift/su_mean 0.000
_refine_ls_structure_factor_coef Fsqd
_refine_ls_weighting_details 'calc w=1/[\s^2^(Fo^2^)+(0.1675P)^2^+0.0000P] where P=(Fo^2^+2Fc^2^)/3'
_refine_ls_weighting_scheme calc
_refine_ls_wR_factor_gt 0.2239
_refine_ls_wR_factor_ref 0.2584
_reflns_number_gt 3085
_reflns_number_total 4436
_reflns_threshold_expression >2sigma(I)
_cod_data_source_file C0CE00539H.TXT
_cod_data_source_block p2
_cod_original_cell_volume 1282.6(4)
_cod_original_sg_symbol_H-M P-1
_cod_database_code 7205434

loop_
_symmetry_equiv_pos_as_xyz
'x, y, z'
'-x, -y, -z'

loop_
_atom_site_label
_atom_site_type_symbol
_atom_site_fract_x
_atom_site_fract_y
_atom_site_fract_z
_atom_site_U_iso_or_equiv
_atom_site_adp_type
_atom_site_occupancy
_atom_site_symmetry_multiplicity
_atom_site_calc_flag
_atom_site_refinement_flags
_atom_site_disorder_assembly
_atom_site_disorder_group
Ag1 Ag 0.67587(9) 0.58075(6) 0.44692(5) 0.0445(4) Uani 1 1 d . . .
Ag2 Ag 0.81350(9) 0.43836(6) 0.55599(5) 0.0458(4) Uani 1 1 d . . .
C1 C 0.8113(12) 0.7274(8) 0.3125(7) 0.041(2) Uani 1 1 d . . .
H1A H 0.8048 0.7913 0.3687 0.049 Uiso 1 1 calc R . .
C2 C 0.8722(12) 0.7508(8) 0.2366(7) 0.041(2) Uani 1 1 d . . .
H2A H 0.9054 0.8292 0.2403 0.050 Uiso 1 1 calc R . .
C3 C 0.8845(11) 0.6586(8) 0.1545(6) 0.038(2) Uani 1 1 d . . .
C4 C 0.8318(12) 0.5450(8) 0.1512(6) 0.041(2) Uani 1 1 d . . .
H4A H 0.8370 0.4800 0.0955 0.049 Uiso 1 1 calc R . .
C5 C 0.7728(12) 0.5293(8) 0.2294(7) 0.040(2) Uani 1 1 d . . .
H5A H 0.7379 0.4516 0.2269 0.047 Uiso 1 1 calc R . .
C6 C 0.9467(13) 0.6800(9) 0.0741(7) 0.048(2) Uani 1 1 d . . .
C7 C 0.6871(11) 0.2715(8) 0.6819(7) 0.040(2) Uani 1 1 d . . .
H7A H 0.6916 0.2094 0.6238 0.047 Uiso 1 1 calc R . .
C8 C 0.6242(12) 0.2444(8) 0.7558(7) 0.043(2) Uani 1 1 d . . .
H8A H 0.5891 0.1653 0.7496 0.052 Uiso 1 1 calc R . .
C9 C 0.6126(11) 0.3346(8) 0.8398(7) 0.040(2) Uani 1 1 d . . .
C10 C 0.6679(12) 0.4497(8) 0.8473(7) 0.043(2) Uani 1 1 d . . .
H10A H 0.6621 0.5128 0.9043 0.051 Uiso 1 1 calc R . .
C11 C 0.7305(12) 0.4698(8) 0.7711(7) 0.042(2) Uani 1 1 d . . .
H11A H 0.7670 0.5483 0.7760 0.051 Uiso 1 1 calc R . .
C12 C 0.5471(12) 0.3109(8) 0.9193(8) 0.048(2) Uani 1 1 d . . .
C13 C 0.6627(11) 0.8787(7) 0.5723(7) 0.039(2) Uani 1 1 d . . .
C14 C 0.6816(11) 0.8790(7) 0.6759(6) 0.038(2) Uani 1 1 d . . .
C15 C 0.7908(12) 0.9737(7) 0.7522(7) 0.044(2) Uani 1 1 d . . .
H15A H 0.8420 1.0382 0.7373 0.053 Uiso 1 1 calc R . .
C16 C 0.8246(13) 0.9740(8) 0.8483(7) 0.050(2) Uani 1 1 d . . .
H16A H 0.8973 1.0390 0.8994 0.060 Uiso 1 1 calc R . .
C17 C 0.7519(13) 0.8787(9) 0.8707(7) 0.051(2) Uani 1 1 d . . .
H17A H 0.7724 0.8785 0.9368 0.062 Uiso 1 1 calc R . .
C18 C 0.6496(12) 0.7851(8) 0.7944(6) 0.041(2) Uani 1 1 d . . .
H18A H 0.6055 0.7185 0.8090 0.049 Uiso 1 1 calc R . .
C19 C 0.6078(11) 0.7832(7) 0.6974(6) 0.0360(19) Uani 1 1 d . . .
C20 C 0.4866(11) 0.6785(7) 0.6231(6) 0.035(2) Uani 1 1 d . . .
C21 C 1.2016(11) 0.9223(7) 0.6120(6) 0.041(2) Uani 1 1 d . . .
C22 C 1.2041(11) 0.8975(7) 0.7081(6) 0.037(2) Uani 1 1 d . . .
C23 C 1.3041(12) 0.9861(7) 0.7906(6) 0.044(2) Uani 1 1 d . . .
H23A H 1.3592 1.0542 0.7822 0.052 Uiso 1 1 calc R . .
C24 C 1.3266(12) 0.9788(8) 0.8847(7) 0.047(2) Uani 1 1 d . . .
H24A H 1.3965 1.0411 0.9395 0.056 Uiso 1 1 calc R . .
C25 C 1.2468(12) 0.8805(8) 0.8986(7) 0.045(2) Uani 1 1 d . . .
H25A H 1.2576 0.8751 0.9629 0.054 Uiso 1 1 calc R . .
C26 C 1.1507(12) 0.7903(7) 0.8161(7) 0.042(2) Uani 1 1 d . . .
H26A H 1.1007 0.7213 0.8251 0.051 Uiso 1 1 calc R . .
C27 C 1.1236(11) 0.7951(7) 0.7209(6) 0.0369(19) Uani 1 1 d . . .
C28 C 1.0129(11) 0.6870(7) 0.6422(6) 0.0361(19) Uani 1 1 d . . .
N1 N 0.7605(10) 0.6189(6) 0.3116(5) 0.0395(17) Uani 1 1 d . . .
N2 N 1.0028(12) 0.6948(9) 0.0100(7) 0.061(2) Uani 1 1 d . . .
N3 N 0.7428(10) 0.3813(7) 0.6877(5) 0.0390(17) Uani 1 1 d . . .
N4 N 0.4929(13) 0.2954(9) 0.9828(7) 0.062(2) Uani 1 1 d . . .
O1 O 0.6214(8) 0.7923(5) 0.4990(4) 0.0412(14) Uani 1 1 d . . .
O2 O 0.6974(9) 0.9858(5) 0.5687(4) 0.0513(17) Uani 1 1 d . . .
H2B H 0.6960 0.9818 0.5099 0.077 Uiso 1 1 calc R . .
O3 O 0.5319(8) 0.5811(5) 0.6161(5) 0.0478(16) Uani 1 1 d . . .
O4 O 0.3487(8) 0.6959(5) 0.5767(4) 0.0437(15) Uani 1 1 d . . .
O5 O 0.9458(7) 0.6913(5) 0.5580(4) 0.0418(14) Uani 1 1 d . . .
O6 O 0.9926(8) 0.5971(5) 0.6639(4) 0.0468(16) Uani 1 1 d . . .
O7 O 1.0857(9) 0.8598(6) 0.5313(4) 0.0520(18) Uani 1 1 d . . .
H7B H 1.0362 0.8006 0.5397 0.078 Uiso 1 1 calc R . .
O8 O 1.3017(9) 1.0044(5) 0.6111(4) 0.0504(17) Uani 1 1 d . . .

loop_
_atom_site_aniso_label
_atom_site_aniso_U_11
_atom_site_aniso_U_22
_atom_site_aniso_U_33
_atom_site_aniso_U_23
_atom_site_aniso_U_13
_atom_site_aniso_U_12
Ag1 0.0541(6) 0.0299(5) 0.0389(5) 0.0088(3) -0.0025(4) -0.0118(3)
Ag2 0.0553(6) 0.0310(5) 0.0375(5) 0.0070(3) -0.0071(4) -0.0105(3)
C1 0.043(5) 0.037(5) 0.039(5) 0.015(4) 0.002(4) -0.005(4)
C2 0.037(5) 0.037(5) 0.041(5) 0.011(4) -0.006(4) -0.003(4)
C3 0.034(4) 0.045(5) 0.033(4) 0.014(4) 0.000(4) -0.001(4)
C4 0.043(5) 0.037(5) 0.034(5) 0.007(4) -0.001(4) 0.000(4)
C5 0.040(5) 0.026(5) 0.042(5) 0.007(4) -0.008(4) -0.004(4)
C6 0.043(5) 0.043(6) 0.045(6) 0.001(5) 0.003(4) 0.000(4)
C7 0.035(4) 0.039(5) 0.041(5) 0.017(4) -0.003(4) -0.005(4)
C8 0.044(5) 0.028(5) 0.048(5) 0.010(4) -0.002(4) -0.010(4)
C9 0.029(4) 0.047(6) 0.043(5) 0.023(5) -0.008(4) -0.003(4)
C10 0.042(5) 0.041(5) 0.036(5) 0.008(4) -0.005(4) 0.004(4)
C11 0.048(5) 0.031(5) 0.043(5) 0.012(4) 0.000(4) 0.000(4)
C12 0.042(5) 0.041(6) 0.052(6) 0.009(5) 0.005(5) -0.002(4)
C13 0.039(5) 0.020(4) 0.054(6) 0.010(4) 0.011(4) -0.005(4)
C14 0.045(5) 0.021(4) 0.040(5) 0.004(4) 0.004(4) 0.001(4)
C15 0.042(5) 0.025(5) 0.053(6) 0.003(4) 0.004(4) -0.009(4)
C16 0.050(6) 0.036(6) 0.044(6) -0.005(4) -0.004(5) -0.005(4)
C17 0.055(6) 0.039(6) 0.044(5) 0.001(4) -0.002(4) -0.004(4)
C18 0.045(5) 0.036(5) 0.034(5) 0.007(4) 0.005(4) -0.004(4)
C19 0.033(4) 0.031(5) 0.035(4) 0.007(4) 0.001(4) -0.008(4)
C20 0.035(5) 0.025(5) 0.039(5) 0.002(4) 0.011(4) -0.004(4)
C21 0.044(5) 0.028(5) 0.046(5) 0.010(4) 0.006(4) -0.007(4)
C22 0.043(5) 0.026(4) 0.038(5) 0.009(4) 0.006(4) -0.006(4)
C23 0.053(5) 0.025(5) 0.047(5) 0.011(4) 0.006(4) -0.005(4)
C24 0.048(5) 0.035(5) 0.045(5) 0.004(4) 0.004(4) -0.010(4)
C25 0.044(5) 0.043(5) 0.036(5) 0.005(4) 0.001(4) -0.008(4)
C26 0.043(5) 0.024(5) 0.046(5) 0.005(4) -0.004(4) -0.007(4)
C27 0.039(5) 0.029(5) 0.042(5) 0.015(4) 0.005(4) 0.000(4)
C28 0.036(4) 0.025(5) 0.039(5) 0.003(4) 0.008(4) -0.003(3)
N1 0.046(4) 0.038(4) 0.033(4) 0.013(3) 0.003(3) 0.005(3)
N2 0.059(6) 0.073(7) 0.049(5) 0.021(5) 0.013(5) -0.001(5)
N3 0.041(4) 0.039(5) 0.034(4) 0.016(3) -0.002(3) -0.003(3)
N4 0.058(6) 0.079(7) 0.053(6) 0.032(5) 0.009(5) 0.006(5)
O1 0.048(3) 0.029(3) 0.038(3) 0.006(3) -0.001(3) -0.002(3)
O2 0.075(5) 0.030(3) 0.043(4) 0.008(3) 0.012(3) -0.004(3)
O3 0.048(4) 0.030(4) 0.055(4) 0.011(3) -0.007(3) -0.002(3)
O4 0.044(4) 0.023(3) 0.049(4) 0.004(3) -0.007(3) -0.003(3)
O5 0.042(3) 0.032(3) 0.042(3) 0.011(3) -0.004(3) -0.012(3)
O6 0.054(4) 0.025(3) 0.053(4) 0.016(3) -0.007(3) -0.008(3)
O7 0.063(4) 0.040(4) 0.041(4) 0.017(3) -0.013(3) -0.020(3)
O8 0.065(4) 0.037(4) 0.047(4) 0.017(3) 0.014(3) -0.011(3)

loop_
_atom_type_symbol
_atom_type_description
_atom_type_scat_dispersion_real
_atom_type_scat_dispersion_imag
_atom_type_scat_source
C C 0.0033 0.0016 'International Tables Vol C Tables 4.2.6.8 and 6.1.1.4'
H H 0.0000 0.0000 'International Tables Vol C Tables 4.2.6.8 and 6.1.1.4'
N N 0.0061 0.0033 'International Tables Vol C Tables 4.2.6.8 and 6.1.1.4'
O O 0.0106 0.0060 'International Tables Vol C Tables 4.2.6.8 and 6.1.1.4'
Ag Ag -0.8971 1.1015 'International Tables Vol C Tables 4.2.6.8 and 6.1.1.4'

loop_
_geom_angle_atom_site_label_1
_geom_angle_atom_site_label_2
_geom_angle_atom_site_label_3
_geom_angle
_geom_angle_site_symmetry_1
_geom_angle_site_symmetry_3
_geom_angle_publ_flag
O3 Ag1 N1 106.5(2) 2_666 . y
O3 Ag1 O5 151.5(2) 2_666 . y
N1 Ag1 O5 92.4(2) . . y
O3 Ag1 O1 126.4(2) 2_666 . y
N1 Ag1 O1 84.7(2) . . y
O5 Ag1 O1 75.40(19) . . y
O3 Ag1 Ag2 78.81(16) 2_666 . ?
N1 Ag1 Ag2 129.77(19) . . ?
O5 Ag1 Ag2 72.69(14) . . ?
O1 Ag1 Ag2 132.95(13) . . ?
O4 Ag2 O6 165.5(2) 2_666 . y
O4 Ag2 N3 103.9(2) 2_666 . y
O6 Ag2 N3 90.4(2) . . y
O4 Ag2 Ag1 79.27(16) 2_666 . ?
O6 Ag2 Ag1 89.02(15) . . ?
N3 Ag2 Ag1 135.59(19) . . ?
N1 C1 C2 123.5(9) . . ?
N1 C1 H1A 118.3 . . ?
C2 C1 H1A 118.3 . . ?
C1 C2 C3 119.1(8) . . ?
C1 C2 H2A 120.5 . . ?
C3 C2 H2A 120.5 . . ?
C2 C3 C4 118.8(8) . . ?
C2 C3 C6 120.5(8) . . ?
C4 C3 C6 120.8(8) . . ?
C5 C4 C3 118.5(8) . . ?
C5 C4 H4A 120.8 . . ?
C3 C4 H4A 120.8 . . ?
C4 C5 N1 123.9(8) . . ?
C4 C5 H5A 118.1 . . ?
N1 C5 H5A 118.1 . . ?
N2 C6 C3 177.0(11) . . ?
N3 C7 C8 123.2(9) . . ?
N3 C7 H7A 118.4 . . ?
C8 C7 H7A 118.4 . . ?
C7 C8 C9 118.9(8) . . ?
C7 C8 H8A 120.6 . . ?
C9 C8 H8A 120.6 . . ?
C8 C9 C10 119.1(8) . . ?
C8 C9 C12 121.1(8) . . ?
C10 C9 C12 119.8(9) . . ?
C11 C10 C9 118.7(9) . . ?
C11 C10 H10A 120.6 . . ?
C9 C10 H10A 120.6 . . ?
C10 C11 N3 122.7(8) . . ?
C10 C11 H11A 118.7 . . ?
N3 C11 H11A 118.7 . . ?
N4 C12 C9 177.8(11) . . ?
O1 C13 O2 122.8(8) . . ?
O1 C13 C14 125.1(7) . . ?
O2 C13 C14 112.1(7) . . ?
C19 C14 C15 119.7(8) . . ?
C19 C14 C13 121.7(7) . . ?
C15 C14 C13 118.3(8) . . ?
C16 C15 C14 120.8(8) . . ?
C16 C15 H15A 119.6 . . ?
C14 C15 H15A 119.6 . . ?
C15 C16 C17 120.1(9) . . ?
C15 C16 H16A 120.0 . . ?
C17 C16 H16A 120.0 . . ?
C18 C17 C16 118.3(9) . . ?
C18 C17 H17A 120.8 . . ?
C16 C17 H17A 120.8 . . ?
C17 C18 C19 123.3(9) . . ?
C17 C18 H18A 118.4 . . ?
C19 C18 H18A 118.4 . . ?
C18 C19 C14 117.8(8) . . ?
C18 C19 C20 117.6(8) . . ?
C14 C19 C20 124.6(8) . . ?
O4 C20 O3 126.3(8) . . ?
O4 C20 C19 117.4(8) . . ?
O3 C20 C19 116.3(8) . . ?
O8 C21 O7 119.6(8) . . ?
O8 C21 C22 119.6(8) . . ?
O7 C21 C22 120.6(7) . . ?
C23 C22 C27 118.5(8) . . ?
C23 C22 C21 113.5(7) . . ?
C27 C22 C21 127.9(8) . . ?
C24 C23 C22 122.3(8) . . ?
C24 C23 H23A 118.8 . . ?
C22 C23 H23A 118.8 . . ?
C23 C24 C25 119.8(9) . . ?
C23 C24 H24A 120.1 . . ?
C25 C24 H24A 120.1 . . ?
C24 C25 C26 118.1(9) . . ?
C24 C25 H25A 120.9 . . ?
C26 C25 H25A 120.9 . . ?
C25 C26 C27 123.6(8) . . ?
C25 C26 H26A 118.2 . . ?
C27 C26 H26A 118.2 . . ?
C26 C27 C22 117.5(8) . . ?
C26 C27 C28 114.6(7) . . ?
C22 C27 C28 127.8(8) . . ?
O6 C28 O5 122.9(8) . . ?
O6 C28 C27 117.3(8) . . ?
O5 C28 C27 119.8(7) . . ?
C1 N1 C5 116.3(7) . . ?
C1 N1 Ag1 122.7(6) . . ?
C5 N1 Ag1 120.7(6) . . ?
C7 N3 C11 117.4(7) . . ?
C7 N3 Ag2 125.4(6) . . ?
C11 N3 Ag2 116.3(6) . . ?
C13 O1 Ag1 137.4(6) . . ?
C13 O2 H2B 109.5 . . ?
C20 O3 Ag1 119.0(5) . 2_666 ?
C20 O4 Ag2 122.3(5) . 2_666 ?
C28 O5 Ag1 128.1(5) . . ?
C28 O6 Ag2 119.3(6) . . ?
C21 O7 H7B 109.5 . . ?

loop_
_geom_bond_atom_site_label_1
_geom_bond_atom_site_label_2
_geom_bond_distance
_geom_bond_site_symmetry_2
_geom_bond_publ_flag
Ag1 O3 2.260(6) 2_666 y
Ag1 N1 2.345(7) . y
Ag1 O5 2.408(6) . y
Ag1 O1 2.555(6) . y
Ag1 Ag2 2.8719(13) . y
Ag2 O4 2.191(6) 2_666 y
Ag2 O6 2.234(6) . y
Ag2 N3 2.366(7) . y
C1 N1 1.341(11) . ?
C1 C2 1.372(13) . ?
C1 H1A 0.9500 . ?
C2 C3 1.385(13) . ?
C2 H2A 0.9500 . ?
C3 C4 1.392(12) . ?
C3 C6 1.427(13) . ?
C4 C5 1.358(12) . ?
C4 H4A 0.9500 . ?
C5 N1 1.368(12) . ?
C5 H5A 0.9500 . ?
C6 N2 1.151(13) . ?
C7 N3 1.342(11) . ?
C7 C8 1.370(13) . ?
C7 H7A 0.9500 . ?
C8 C9 1.387(13) . ?
C8 H8A 0.9500 . ?
C9 C10 1.395(13) . ?
C9 C12 1.438(13) . ?
C10 C11 1.364(13) . ?
C10 H10A 0.9500 . ?
C11 N3 1.374(12) . ?
C11 H11A 0.9500 . ?
C12 N4 1.140(13) . ?
C13 O1 1.210(10) . ?
C13 O2 1.331(10) . ?
C13 C14 1.490(12) . ?
C14 C19 1.401(11) . ?
C14 C15 1.406(12) . ?
C15 C16 1.381(12) . ?
C15 H15A 0.9500 . ?
C16 C17 1.398(13) . ?
C16 H16A 0.9500 . ?
C17 C18 1.379(13) . ?
C17 H17A 0.9500 . ?
C18 C19 1.388(12) . ?
C18 H18A 0.9500 . ?
C19 C20 1.499(11) . ?
C20 O4 1.245(10) . ?
C20 O3 1.253(10) . ?
C21 O8 1.214(9) . ?
C21 O7 1.313(10) . ?
C21 C22 1.520(12) . ?
C22 C23 1.386(12) . ?
C22 C27 1.425(11) . ?
C23 C24 1.385(12) . ?
C23 H23A 0.9500 . ?
C24 C25 1.387(13) . ?
C24 H24A 0.9500 . ?
C25 C26 1.387(12) . ?
C25 H25A 0.9500 . ?
C26 C27 1.387(12) . ?
C26 H26A 0.9500 . ?
C27 C28 1.514(12) . ?
C28 O6 1.239(10) . ?
C28 O5 1.269(10) . ?
O2 H2B 0.8400 . ?
O3 Ag1 2.260(6) 2_666 ?
O4 Ag2 2.191(6) 2_666 ?
O7 H7B 0.8400 . ?

loop_
_geom_hbond_atom_site_label_D
_geom_hbond_atom_site_label_H
_geom_hbond_atom_site_label_A
_geom_hbond_distance_DH
_geom_hbond_distance_HA
_geom_hbond_distance_DA
_geom_hbond_angle_DHA
_geom_hbond_site_symmetry_A
O7 H7B O5 0.84 1.57 2.406(8) 178.7 .
O2 H2B O8 0.84 1.83 2.661(8) 171.9 2_776
